data_4114179
loop_
_publ_author_name
'Chien-Ming Lee'
'Chung-Hung Hsieh'
'Amitava Dutta'
'Gene-Hsiang Lee'
'Wen-Feng Liaw'

_publ_section_title
;
 Oxygen Binding to Sulfur in Nitrosylated Iron-Thiolate Complexes:
 Relevance to the Fe-Containing Nitrile Hydratases
;
_journal_name_full 'Journal of the American Chemical Society'
_journal_page_first 11492
_journal_page_last 11493
_journal_paper_doi 10.1021/ja035292t
_journal_volume 125
_journal_year 2003
_chemical_formula_sum 'C102 H88 Cl12 Fe2 N4 O10 P4 S8'
_chemical_formula_weight 2447.22
_chemical_name_systematic
; 
 ? 
;
_space_group_IT_number 2
_symmetry_cell_setting triclinic
_symmetry_space_group_name_Hall '-P 1'
_symmetry_space_group_name_H-M 'P -1'
_atom_sites_solution_hydrogens geom
_atom_sites_solution_primary direct
_atom_sites_solution_secondary difmap
_audit_creation_method SHELXL-97
_cell_angle_alpha 89.5086(6)
_cell_angle_beta 69.3227(5)
_cell_angle_gamma 85.1561(7)
_cell_formula_units_Z 1
_cell_length_a 13.2247(2)
_cell_length_b 13.8868(2)
_cell_length_c 15.9278(3)
_cell_measurement_reflns_used all
_cell_measurement_temperature 150(1)
_cell_measurement_theta_max 27.50
_cell_measurement_theta_min 1.37
_cell_volume 2726.21(8)
_computing_cell_refinement DENZO-SMN
_computing_data_collection 'NONIUS COLLECT'
_computing_data_reduction DENZO-SMN
_computing_molecular_graphics SHELXTL
_computing_publication_material SHELXTL
_computing_structure_refinement 'SHELXL-97 (Sheldrick, 1997)'
_computing_structure_solution 'SHELXS-97 (Sheldrick, 1990)'
_diffrn_ambient_temperature 150(1)
_diffrn_measured_fraction_theta_full 0.996
_diffrn_measured_fraction_theta_max 0.996
_diffrn_measurement_device_type 'NONIUS KappaCCD'
_diffrn_measurement_method '\w scans'
_diffrn_radiation_monochromator graphite
_diffrn_radiation_source 'fine-focus sealed tube'
_diffrn_radiation_type MoK\a
_diffrn_radiation_wavelength 0.71073
_diffrn_reflns_av_R_equivalents 0.0662
_diffrn_reflns_av_sigmaI/netI 0.0728
_diffrn_reflns_limit_h_max 17
_diffrn_reflns_limit_h_min -16
_diffrn_reflns_limit_k_max 18
_diffrn_reflns_limit_k_min -18
_diffrn_reflns_limit_l_max 20
_diffrn_reflns_limit_l_min -20
_diffrn_reflns_number 48965
_diffrn_reflns_theta_full 27.50
_diffrn_reflns_theta_max 27.50
_diffrn_reflns_theta_min 1.37
_exptl_absorpt_coefficient_mu 0.831
_exptl_absorpt_correction_T_max 0.922
_exptl_absorpt_correction_T_min 0.849
_exptl_absorpt_correction_type multi-scan
_exptl_crystal_colour 'dark brown'
_exptl_crystal_density_diffrn 1.491
_exptl_crystal_description plate
_exptl_crystal_F_000 1252
_exptl_crystal_size_max 0.24
_exptl_crystal_size_mid 0.17
_exptl_crystal_size_min 0.10
_refine_diff_density_max 0.887
_refine_diff_density_min -0.777
_refine_diff_density_rms 0.157
_refine_ls_extinction_coef 0.0102(7)
_refine_ls_extinction_expression Fc^*^=kFc[1+0.001xFc^2^\l^3^/sin(2\q)]^-1/4^
_refine_ls_extinction_method SHELXL
_refine_ls_goodness_of_fit_ref 1.085
_refine_ls_hydrogen_treatment mixed
_refine_ls_matrix_type full
_refine_ls_number_parameters 641
_refine_ls_number_reflns 12466
_refine_ls_number_restraints 0
_refine_ls_restrained_S_all 1.085
_refine_ls_R_factor_all 0.1046
_refine_ls_R_factor_gt 0.0540
_refine_ls_shift/su_max 0.000
_refine_ls_shift/su_mean 0.000
_refine_ls_structure_factor_coef Fsqd
_refine_ls_weighting_details 'calc w=1/[\s^2^(Fo^2^)+(0.0767P)^2^+1.6908P] where P=(Fo^2^+2Fc^2^)/3'
_refine_ls_weighting_scheme calc
_refine_ls_wR_factor_gt 0.1216
_refine_ls_wR_factor_ref 0.1566
_reflns_number_gt 8255
_reflns_number_total 12466
_reflns_threshold_expression >2sigma(I)
_cod_data_source_file ja035292tsi20030324_031957.cif
_cod_data_source_block ic9440
_cod_database_code 4114179

loop_
_symmetry_equiv_pos_as_xyz
'x, y, z'
'-x, -y, -z'

loop_
_atom_site_label
_atom_site_type_symbol
_atom_site_fract_x
_atom_site_fract_y
_atom_site_fract_z
_atom_site_U_iso_or_equiv
_atom_site_adp_type
_atom_site_occupancy
_atom_site_symmetry_multiplicity
_atom_site_calc_flag
_atom_site_refinement_flags
Fe1 Fe 0.52094(3) 0.10214(3) 0.54454(3) 0.02062(14) Uani 1 1 d .
S1 S 0.45897(6) 0.17719(6) 0.68136(6) 0.02380(19) Uani 1 1 d .
S2 S 0.59073(6) 0.23911(6) 0.48350(6) 0.02373(19) Uani 1 1 d .
S3 S 0.36624(6) 0.16368(6) 0.52228(6) 0.0239(2) Uani 1 1 d .
S4 S 0.43003(6) -0.03243(6) 0.60085(5) 0.02212(19) Uani 1 1 d .
P1 P -0.02351(6) 0.36997(6) 0.28080(6) 0.0227(2) Uani 1 1 d .
P2 P 0.11567(6) 0.51932(6) 0.17922(6) 0.0228(2) Uani 1 1 d .
O1 O 0.7145(2) 0.03793(19) 0.56944(19) 0.0413(7) Uani 1 1 d .
O2 O 0.34557(19) 0.17131(18) 0.73723(16) 0.0330(6) Uani 1 1 d .
O3 O 0.5354(2) 0.15281(18) 0.72760(16) 0.0330(6) Uani 1 1 d .
O4 O 0.55446(19) 0.27574(16) 0.41123(16) 0.0292(5) Uani 1 1 d .
O5 O 0.70805(18) 0.23261(18) 0.46158(17) 0.0325(6) Uani 1 1 d .
N1 N 0.6341(2) 0.06163(19) 0.55911(19) 0.0255(6) Uani 1 1 d .
N2 N 0.0808(2) 0.4164(2) 0.21608(19) 0.0265(6) Uani 1 1 d .
C1 C 0.4718(3) 0.3031(2) 0.6566(2) 0.0231(7) Uani 1 1 d .
C2 C 0.4244(3) 0.3725(2) 0.7245(2) 0.0289(8) Uani 1 1 d .
H2A H 0.3795 0.3546 0.7825 0.035 Uiso 1 1 calc R
C3 C 0.4438(3) 0.4683(3) 0.7062(3) 0.0336(8) Uani 1 1 d .
H3A H 0.4105 0.5167 0.7516 0.040 Uiso 1 1 calc R
C4 C 0.5116(3) 0.4941(3) 0.6217(3) 0.0340(9) Uani 1 1 d .
H4A H 0.5260 0.5598 0.6103 0.041 Uiso 1 1 calc R
C5 C 0.5582(3) 0.4248(2) 0.5544(3) 0.0313(8) Uani 1 1 d .
H5A H 0.6045 0.4423 0.4967 0.038 Uiso 1 1 calc R
C6 C 0.5364(3) 0.3295(2) 0.5722(2) 0.0244(7) Uani 1 1 d .
C7 C 0.2649(3) 0.1005(2) 0.6003(2) 0.0253(7) Uani 1 1 d .
C8 C 0.1558(3) 0.1370(3) 0.6281(2) 0.0281(8) Uani 1 1 d .
H8A H 0.1363 0.1958 0.6045 0.034 Uiso 1 1 calc R
C9 C 0.0765(3) 0.0877(3) 0.6896(3) 0.0348(9) Uani 1 1 d .
H9A H 0.0026 0.1127 0.7077 0.042 Uiso 1 1 calc R
C10 C 0.1039(3) 0.0027(3) 0.7247(3) 0.0361(9) Uani 1 1 d .
H10A H 0.0491 -0.0302 0.7679 0.043 Uiso 1 1 calc R
C11 C 0.2114(3) -0.0350(3) 0.6972(2) 0.0307(8) Uani 1 1 d .
H11A H 0.2303 -0.0941 0.7206 0.037 Uiso 1 1 calc R
C12 C 0.2914(3) 0.0140(2) 0.6351(2) 0.0240(7) Uani 1 1 d .
C13 C 0.0217(2) 0.2726(2) 0.3376(2) 0.0235(7) Uani 1 1 d .
C14 C 0.1201(3) 0.2731(3) 0.3505(2) 0.0290(8) Uani 1 1 d .
H14A H 0.1659 0.3234 0.3270 0.035 Uiso 1 1 calc R
C15 C 0.1509(3) 0.1993(3) 0.3979(3) 0.0348(9) Uani 1 1 d .
H15A H 0.2184 0.1992 0.4067 0.042 Uiso 1 1 calc R
C16 C 0.0845(3) 0.1260(3) 0.4327(2) 0.0330(8) Uani 1 1 d .
H16A H 0.1061 0.0761 0.4656 0.040 Uiso 1 1 calc R
C17 C -0.0133(3) 0.1253(3) 0.4196(2) 0.0320(8) Uani 1 1 d .
H17A H -0.0585 0.0744 0.4427 0.038 Uiso 1 1 calc R
C18 C -0.0455(3) 0.1989(2) 0.3726(2) 0.0265(7) Uani 1 1 d .
H18A H -0.1132 0.1990 0.3642 0.032 Uiso 1 1 calc R
C19 C -0.0973(3) 0.3190(2) 0.2189(2) 0.0248(7) Uani 1 1 d .
C20 C -0.0385(3) 0.2743(3) 0.1353(3) 0.0352(9) Uani 1 1 d .
H20A H 0.0384 0.2730 0.1120 0.042 Uiso 1 1 calc R
C21 C -0.0919(3) 0.2323(3) 0.0868(3) 0.0394(9) Uani 1 1 d .
H21A H -0.0519 0.2018 0.0302 0.047 Uiso 1 1 calc R
C22 C -0.2044(3) 0.2345(3) 0.1208(3) 0.0364(9) Uani 1 1 d .
H22A H -0.2412 0.2061 0.0870 0.044 Uiso 1 1 calc R
C23 C -0.2625(3) 0.2775(3) 0.2027(2) 0.0323(8) Uani 1 1 d .
H23A H -0.3394 0.2787 0.2254 0.039 Uiso 1 1 calc R
C24 C -0.2100(3) 0.3194(2) 0.2530(2) 0.0276(8) Uani 1 1 d .
H24A H -0.2506 0.3480 0.3102 0.033 Uiso 1 1 calc R
C25 C -0.1149(2) 0.4531(2) 0.3645(2) 0.0230(7) Uani 1 1 d .
C26 C -0.1101(3) 0.4542(2) 0.4501(2) 0.0289(8) Uani 1 1 d .
H26A H -0.0645 0.4064 0.4658 0.035 Uiso 1 1 calc R
C27 C -0.1717(3) 0.5250(3) 0.5131(2) 0.0350(9) Uani 1 1 d .
H27A H -0.1688 0.5250 0.5718 0.042 Uiso 1 1 calc R
C28 C -0.2372(3) 0.5952(3) 0.4898(2) 0.0321(8) Uani 1 1 d .
H28A H -0.2785 0.6440 0.5325 0.039 Uiso 1 1 calc R
C29 C -0.2428(3) 0.5947(3) 0.4048(2) 0.0290(8) Uani 1 1 d .
H29A H -0.2878 0.6432 0.3893 0.035 Uiso 1 1 calc R
C30 C -0.1830(2) 0.5238(2) 0.3422(2) 0.0248(7) Uani 1 1 d .
H30A H -0.1880 0.5231 0.2842 0.030 Uiso 1 1 calc R
C31 C 0.0143(2) 0.5903(2) 0.1479(2) 0.0238(7) Uani 1 1 d .
C32 C -0.0462(3) 0.5417(3) 0.1082(2) 0.0271(7) Uani 1 1 d .
H32A H -0.0301 0.4743 0.0949 0.033 Uiso 1 1 calc R
C33 C -0.1300(3) 0.5918(3) 0.0881(2) 0.0328(8) Uani 1 1 d .
H33A H -0.1709 0.5586 0.0610 0.039 Uiso 1 1 calc R
C34 C -0.1538(3) 0.6894(3) 0.1074(2) 0.0340(9) Uani 1 1 d .
H34A H -0.2120 0.7232 0.0946 0.041 Uiso 1 1 calc R
C35 C -0.0932(3) 0.7381(3) 0.1452(3) 0.0363(9) Uani 1 1 d .
H35A H -0.1097 0.8055 0.1581 0.044 Uiso 1 1 calc R
C36 C -0.0086(3) 0.6895(3) 0.1645(2) 0.0308(8) Uani 1 1 d .
H36A H 0.0339 0.7239 0.1891 0.037 Uiso 1 1 calc R
C37 C 0.1490(3) 0.5946(2) 0.2551(2) 0.0250(7) Uani 1 1 d .
C38 C 0.0670(3) 0.6388(2) 0.3295(2) 0.0280(8) Uani 1 1 d .
H38A H -0.0064 0.6268 0.3415 0.034 Uiso 1 1 calc R
C39 C 0.0925(3) 0.7002(3) 0.3857(2) 0.0320(8) Uani 1 1 d .
H39A H 0.0362 0.7308 0.4357 0.038 Uiso 1 1 calc R
C40 C 0.1986(3) 0.7170(3) 0.3699(3) 0.0409(10) Uani 1 1 d .
H40A H 0.2154 0.7592 0.4089 0.049 Uiso 1 1 calc R
C41 C 0.2803(3) 0.6729(3) 0.2977(3) 0.0475(11) Uani 1 1 d .
H41A H 0.3536 0.6842 0.2872 0.057 Uiso 1 1 calc R
C42 C 0.2563(3) 0.6120(3) 0.2400(3) 0.0400(10) Uani 1 1 d .
H42A H 0.3131 0.5821 0.1900 0.048 Uiso 1 1 calc R
C43 C 0.2366(3) 0.4982(3) 0.0813(2) 0.0261(7) Uani 1 1 d .
C44 C 0.2744(3) 0.5741(3) 0.0242(2) 0.0317(8) Uani 1 1 d .
H44A H 0.2355 0.6362 0.0357 0.038 Uiso 1 1 calc R
C45 C 0.3692(3) 0.5580(3) -0.0495(3) 0.0403(9) Uani 1 1 d .
H45A H 0.3960 0.6097 -0.0883 0.048 Uiso 1 1 calc R
C46 C 0.4250(3) 0.4680(3) -0.0671(3) 0.0443(10) Uani 1 1 d .
H46A H 0.4896 0.4577 -0.1182 0.053 Uiso 1 1 calc R
C47 C 0.3877(3) 0.3927(3) -0.0109(3) 0.0431(10) Uani 1 1 d .
H47A H 0.4269 0.3308 -0.0230 0.052 Uiso 1 1 calc R
C48 C 0.2928(3) 0.4073(3) 0.0633(2) 0.0322(8) Uani 1 1 d .
H48A H 0.2665 0.3552 0.1016 0.039 Uiso 1 1 calc R
C49 C 0.3286(4) 0.9210(4) 0.1532(4) 0.0684(15) Uani 1 1 d .
H49A H 0.3781 0.9628 0.1099 0.082 Uiso 1 1 calc R
H49B H 0.3705 0.8845 0.1856 0.082 Uiso 1 1 calc R
C50 C 0.7209(5) 0.9506(4) 0.0802(4) 0.0815(18) Uani 1 1 d .
H50A H 0.6834 1.0163 0.0961 0.098 Uiso 1 1 calc R
H50B H 0.7130 0.9169 0.1369 0.098 Uiso 1 1 calc R
C51 C 0.4397(4) 1.1971(4) 0.2526(4) 0.0656(14) Uani 1 1 d .
H51A H 0.3729 1.1630 0.2765 0.079 Uiso 1 1 calc R
H51B H 0.4852 1.1797 0.2892 0.079 Uiso 1 1 calc R
Cl1 Cl 0.22337(14) 0.99375(14) 0.23003(12) 0.0979(5) Uani 1 1 d .
Cl2 Cl 0.2847(2) 0.84059(14) 0.09488(14) 0.1318(9) Uani 1 1 d .
Cl3 Cl 0.65695(18) 0.88802(15) 0.02047(14) 0.1139(7) Uani 1 1 d .
Cl4 Cl 0.85722(14) 0.96078(13) 0.02194(13) 0.1004(6) Uani 1 1 d .
Cl5 Cl 0.51120(12) 1.16117(13) 0.13977(12) 0.0916(5) Uani 1 1 d .
Cl6 Cl 0.40592(9) 1.32196(9) 0.25953(8) 0.0564(3) Uani 1 1 d .

loop_
_atom_site_aniso_label
_atom_site_aniso_U_11
_atom_site_aniso_U_22
_atom_site_aniso_U_33
_atom_site_aniso_U_23
_atom_site_aniso_U_13
_atom_site_aniso_U_12
Fe1 0.0191(2) 0.0190(3) 0.0244(3) -0.00045(19) -0.00894(19) 0.00070(17)
S1 0.0244(4) 0.0235(4) 0.0236(4) -0.0004(3) -0.0085(3) -0.0026(3)
S2 0.0235(4) 0.0222(4) 0.0242(4) -0.0004(3) -0.0067(3) -0.0031(3)
S3 0.0212(4) 0.0218(4) 0.0288(5) 0.0017(3) -0.0098(3) 0.0019(3)
S4 0.0225(4) 0.0195(4) 0.0245(4) -0.0001(3) -0.0088(3) 0.0002(3)
P1 0.0199(4) 0.0224(4) 0.0251(5) 0.0009(4) -0.0073(3) -0.0009(3)
P2 0.0195(4) 0.0252(5) 0.0234(5) 0.0009(4) -0.0072(3) -0.0022(3)
O1 0.0308(14) 0.0444(16) 0.0554(18) -0.0100(13) -0.0264(13) 0.0103(12)
O2 0.0280(13) 0.0350(14) 0.0303(14) -0.0042(11) -0.0018(11) -0.0089(10)
O3 0.0406(14) 0.0348(14) 0.0298(14) 0.0007(11) -0.0208(12) 0.0001(11)
O4 0.0374(14) 0.0236(13) 0.0272(13) 0.0020(10) -0.0121(11) -0.0027(10)
O5 0.0228(12) 0.0344(14) 0.0362(14) -0.0019(11) -0.0047(11) -0.0051(10)
N1 0.0251(15) 0.0226(15) 0.0299(16) -0.0044(12) -0.0115(12) -0.0005(11)
N2 0.0220(14) 0.0230(15) 0.0313(16) 0.0008(12) -0.0059(12) 0.0002(11)
C1 0.0230(16) 0.0209(17) 0.0299(19) -0.0033(14) -0.0149(14) -0.0021(12)
C2 0.0262(18) 0.0287(19) 0.0291(19) -0.0048(15) -0.0073(15) 0.0019(14)
C3 0.038(2) 0.030(2) 0.036(2) -0.0090(16) -0.0179(17) 0.0060(15)
C4 0.047(2) 0.0208(18) 0.040(2) -0.0006(16) -0.0231(18) -0.0012(15)
C5 0.041(2) 0.0252(19) 0.031(2) 0.0013(15) -0.0164(17) -0.0058(15)
C6 0.0246(17) 0.0221(18) 0.0277(18) -0.0013(14) -0.0107(14) -0.0020(13)
C7 0.0229(17) 0.0256(18) 0.0279(18) -0.0059(14) -0.0097(14) -0.0003(13)
C8 0.0230(17) 0.0289(19) 0.034(2) -0.0049(15) -0.0133(15) 0.0036(13)
C9 0.0199(17) 0.038(2) 0.045(2) -0.0115(18) -0.0094(16) -0.0029(15)
C10 0.0275(19) 0.036(2) 0.040(2) -0.0035(17) -0.0038(16) -0.0107(15)
C11 0.0296(19) 0.0267(19) 0.033(2) -0.0007(15) -0.0076(16) -0.0041(14)
C12 0.0246(17) 0.0224(17) 0.0259(18) -0.0044(14) -0.0097(14) -0.0029(13)
C13 0.0215(16) 0.0233(17) 0.0245(17) -0.0019(14) -0.0076(14) 0.0014(13)
C14 0.0233(17) 0.0293(19) 0.035(2) 0.0021(15) -0.0108(15) -0.0034(14)
C15 0.0256(18) 0.041(2) 0.040(2) -0.0017(18) -0.0156(16) 0.0050(15)
C16 0.040(2) 0.0278(19) 0.031(2) 0.0010(16) -0.0134(16) 0.0054(15)
C17 0.036(2) 0.0269(19) 0.034(2) 0.0041(16) -0.0128(16) -0.0062(15)
C18 0.0241(17) 0.0260(18) 0.0283(19) 0.0014(15) -0.0079(14) -0.0030(13)
C19 0.0271(17) 0.0235(18) 0.0227(17) 0.0031(14) -0.0080(14) 0.0001(13)
C20 0.0281(19) 0.041(2) 0.032(2) -0.0042(17) -0.0059(16) -0.0043(16)
C21 0.044(2) 0.040(2) 0.030(2) -0.0077(17) -0.0075(17) -0.0067(17)
C22 0.048(2) 0.038(2) 0.032(2) 0.0033(17) -0.0239(18) -0.0123(17)
C23 0.0297(19) 0.032(2) 0.037(2) 0.0008(17) -0.0140(16) -0.0035(15)
C24 0.0253(17) 0.0299(19) 0.0268(18) 0.0023(15) -0.0084(14) -0.0023(14)
C25 0.0198(16) 0.0222(17) 0.0272(18) 0.0013(14) -0.0084(14) -0.0035(12)
C26 0.0316(19) 0.0251(18) 0.031(2) 0.0026(15) -0.0134(16) 0.0021(14)
C27 0.045(2) 0.036(2) 0.0239(19) -0.0013(16) -0.0137(17) 0.0006(17)
C28 0.0328(19) 0.0260(19) 0.033(2) -0.0058(16) -0.0063(16) 0.0006(14)
C29 0.0225(17) 0.0276(19) 0.035(2) -0.0014(15) -0.0086(15) 0.0010(13)
C30 0.0223(16) 0.0260(18) 0.0269(18) 0.0036(14) -0.0099(14) -0.0024(13)
C31 0.0198(16) 0.0289(18) 0.0217(17) 0.0020(14) -0.0060(13) -0.0018(13)
C32 0.0278(18) 0.032(2) 0.0227(18) 0.0004(15) -0.0099(14) -0.0024(14)
C33 0.0290(18) 0.046(2) 0.0269(19) 0.0017(17) -0.0134(15) -0.0053(16)
C34 0.0268(18) 0.045(2) 0.031(2) 0.0009(17) -0.0129(16) 0.0066(16)
C35 0.040(2) 0.030(2) 0.042(2) -0.0025(17) -0.0205(18) 0.0058(16)
C36 0.0322(19) 0.0284(19) 0.035(2) 0.0005(16) -0.0165(16) -0.0018(14)
C37 0.0251(17) 0.0278(18) 0.0247(18) 0.0042(14) -0.0119(14) -0.0027(13)
C38 0.0281(18) 0.0283(19) 0.0286(19) 0.0023(15) -0.0110(15) -0.0038(14)
C39 0.036(2) 0.033(2) 0.030(2) -0.0036(16) -0.0149(16) -0.0001(15)
C40 0.046(2) 0.044(2) 0.041(2) -0.0075(19) -0.024(2) -0.0064(18)
C41 0.028(2) 0.075(3) 0.044(3) -0.012(2) -0.0171(19) -0.011(2)
C42 0.0259(19) 0.057(3) 0.036(2) -0.0099(19) -0.0095(17) 0.0002(17)
C43 0.0222(17) 0.035(2) 0.0234(18) -0.0011(15) -0.0103(14) -0.0041(14)
C44 0.0287(18) 0.038(2) 0.0279(19) 0.0018(16) -0.0083(15) -0.0074(15)
C45 0.032(2) 0.056(3) 0.030(2) 0.0075(18) -0.0053(16) -0.0096(18)
C46 0.026(2) 0.074(3) 0.029(2) -0.002(2) -0.0052(16) -0.0030(19)
C47 0.031(2) 0.053(3) 0.043(2) -0.011(2) -0.0129(18) 0.0115(18)
C48 0.0259(18) 0.036(2) 0.034(2) -0.0007(16) -0.0102(15) 0.0009(15)
C49 0.072(3) 0.081(4) 0.060(3) -0.009(3) -0.037(3) 0.013(3)
C50 0.095(4) 0.063(4) 0.071(4) 0.015(3) -0.016(3) 0.016(3)
C51 0.049(3) 0.070(3) 0.065(3) 0.004(3) -0.004(2) -0.009(2)
Cl1 0.0821(11) 0.1214(14) 0.0784(11) -0.0195(10) -0.0198(9) 0.0206(10)
Cl2 0.255(3) 0.0835(12) 0.0970(14) 0.0007(10) -0.1079(17) -0.0334(15)
Cl3 0.1459(18) 0.1014(14) 0.1111(15) 0.0365(12) -0.0626(13) -0.0308(12)
Cl4 0.0868(11) 0.0957(12) 0.1022(13) 0.0358(10) -0.0174(9) 0.0082(9)
Cl5 0.0656(9) 0.0985(12) 0.0935(12) -0.0373(9) -0.0082(8) 0.0034(8)
Cl6 0.0425(6) 0.0673(8) 0.0582(7) -0.0039(6) -0.0146(5) -0.0119(5)

loop_
_atom_type_symbol
_atom_type_description
_atom_type_scat_dispersion_real
_atom_type_scat_dispersion_imag
_atom_type_scat_source
C C 0.0033 0.0016 'International Tables Vol C Tables 4.2.6.8 and 6.1.1.4'
H H 0.0000 0.0000 'International Tables Vol C Tables 4.2.6.8 and 6.1.1.4'
N N 0.0061 0.0033 'International Tables Vol C Tables 4.2.6.8 and 6.1.1.4'
O O 0.0106 0.0060 'International Tables Vol C Tables 4.2.6.8 and 6.1.1.4'
P P 0.1023 0.0942 'International Tables Vol C Tables 4.2.6.8 and 6.1.1.4'
S S 0.1246 0.1234 'International Tables Vol C Tables 4.2.6.8 and 6.1.1.4'
Cl Cl 0.1484 0.1585 'International Tables Vol C Tables 4.2.6.8 and 6.1.1.4'
Fe Fe 0.3463 0.8444 'International Tables Vol C Tables 4.2.6.8 and 6.1.1.4'

loop_
_geom_angle_atom_site_label_1
_geom_angle_atom_site_label_2
_geom_angle_atom_site_label_3
_geom_angle
_geom_angle_site_symmetry_3
N1 Fe1 S2 92.28(10) .
N1 Fe1 S1 90.93(10) .
S2 Fe1 S1 89.15(3) .
N1 Fe1 S3 177.90(10) .
S2 Fe1 S3 85.61(3) .
S1 Fe1 S3 88.94(3) .
N1 Fe1 S4 95.31(10) .
S2 Fe1 S4 172.28(4) .
S1 Fe1 S4 92.15(3) .
S3 Fe1 S4 86.80(3) .
N1 Fe1 S4 94.96(10) 2_656
S2 Fe1 S4 89.67(3) 2_656
S1 Fe1 S4 174.04(3) 2_656
S3 Fe1 S4 85.14(3) 2_656
S4 Fe1 S4 88.25(3) 2_656
O2 S1 O3 114.13(15) .
O2 S1 C1 105.38(15) .
O3 S1 C1 104.33(15) .
O2 S1 Fe1 118.01(11) .
O3 S1 Fe1 109.38(11) .
C1 S1 Fe1 104.07(11) .
O5 S2 O4 114.55(15) .
O5 S2 C6 105.28(15) .
O4 S2 C6 104.87(15) .
O5 S2 Fe1 111.29(11) .
O4 S2 Fe1 114.63(10) .
C6 S2 Fe1 105.07(11) .
C7 S3 Fe1 102.70(11) .
C12 S4 Fe1 102.56(11) .
C12 S4 Fe1 107.75(11) 2_656
Fe1 S4 Fe1 91.75(3) 2_656
N2 P1 C25 113.63(15) .
N2 P1 C13 107.66(15) .
C25 P1 C13 107.90(15) .
N2 P1 C19 111.54(15) .
C25 P1 C19 108.64(15) .
C13 P1 C19 107.22(15) .
N2 P2 C37 114.89(16) .
N2 P2 C43 106.55(15) .
C37 P2 C43 106.77(16) .
N2 P2 C31 113.64(15) .
C37 P2 C31 105.93(15) .
C43 P2 C31 108.76(15) .
O1 N1 Fe1 176.6(3) .
P2 N2 P1 138.64(18) .
C6 C1 C2 120.4(3) .
C6 C1 S1 119.7(2) .
C2 C1 S1 119.7(3) .
C3 C2 C1 118.9(3) .
C2 C3 C4 120.5(3) .
C5 C4 C3 120.3(3) .
C4 C5 C6 119.0(3) .
C1 C6 C5 120.9(3) .
C1 C6 S2 119.5(2) .
C5 C6 S2 119.6(3) .
C12 C7 C8 118.8(3) .
C12 C7 S3 120.8(2) .
C8 C7 S3 120.3(3) .
C9 C8 C7 120.3(3) .
C10 C9 C8 120.4(3) .
C9 C10 C11 120.0(3) .
C10 C11 C12 119.8(3) .
C7 C12 C11 120.6(3) .
C7 C12 S4 119.2(2) .
C11 C12 S4 120.2(3) .
C14 C13 C18 120.2(3) .
C14 C13 P1 120.4(3) .
C18 C13 P1 119.3(2) .
C15 C14 C13 119.3(3) .
C16 C15 C14 120.7(3) .
C17 C16 C15 120.0(3) .
C16 C17 C18 120.0(3) .
C17 C18 C13 119.8(3) .
C24 C19 C20 119.4(3) .
C24 C19 P1 122.2(3) .
C20 C19 P1 118.4(3) .
C21 C20 C19 120.2(3) .
C20 C21 C22 119.9(4) .
C23 C22 C21 120.4(3) .
C22 C23 C24 120.6(3) .
C23 C24 C19 119.6(3) .
C26 C25 C30 119.3(3) .
C26 C25 P1 119.5(2) .
C30 C25 P1 120.9(3) .
C25 C26 C27 120.4(3) .
C28 C27 C26 119.8(3) .
C29 C28 C27 120.3(3) .
C28 C29 C30 120.3(3) .
C29 C30 C25 119.9(3) .
C36 C31 C32 119.1(3) .
C36 C31 P2 123.2(3) .
C32 C31 P2 117.7(3) .
C33 C32 C31 120.0(3) .
C34 C33 C32 120.2(3) .
C33 C34 C35 120.1(3) .
C34 C35 C36 120.5(3) .
C35 C36 C31 120.1(3) .
C42 C37 C38 118.7(3) .
C42 C37 P2 121.0(3) .
C38 C37 P2 120.2(3) .
C39 C38 C37 120.1(3) .
C40 C39 C38 120.6(3) .
C41 C40 C39 120.0(4) .
C40 C41 C42 120.3(4) .
C41 C42 C37 120.3(4) .
C48 C43 C44 120.1(3) .
C48 C43 P2 120.4(3) .
C44 C43 P2 119.5(3) .
C45 C44 C43 119.2(4) .
C46 C45 C44 120.6(4) .
C45 C46 C47 120.3(4) .
C46 C47 C48 120.1(4) .
C47 C48 C43 119.8(4) .
Cl2 C49 Cl1 113.4(3) .
Cl4 C50 Cl3 113.9(3) .
Cl6 C51 Cl5 109.6(3) .

loop_
_geom_bond_atom_site_label_1
_geom_bond_atom_site_label_2
_geom_bond_distance
_geom_bond_site_symmetry_2
Fe1 N1 1.647(3) .
Fe1 S2 2.2463(9) .
Fe1 S1 2.2671(9) .
Fe1 S3 2.2920(9) .
Fe1 S4 2.3089(9) .
Fe1 S4 2.3648(9) 2_656
S1 O2 1.458(2) .
S1 O3 1.464(2) .
S1 C1 1.798(3) .
S2 O5 1.460(2) .
S2 O4 1.467(2) .
S2 C6 1.803(3) .
S3 C7 1.765(3) .
S4 C12 1.781(3) .
S4 Fe1 2.3648(9) 2_656
P1 N2 1.586(3) .
P1 C25 1.796(3) .
P1 C13 1.797(3) .
P1 C19 1.798(4) .
P2 N2 1.583(3) .
P2 C37 1.796(4) .
P2 C43 1.801(3) .
P2 C31 1.805(3) .
O1 N1 1.153(3) .
C1 C6 1.380(5) .
C1 C2 1.389(5) .
C2 C3 1.384(5) .
C3 C4 1.392(5) .
C4 C5 1.381(5) .
C5 C6 1.384(5) .
C7 C12 1.388(5) .
C7 C8 1.401(4) .
C8 C9 1.383(5) .
C9 C10 1.378(5) .
C10 C11 1.388(5) .
C11 C12 1.390(5) .
C13 C14 1.388(5) .
C13 C18 1.393(5) .
C14 C15 1.385(5) .
C15 C16 1.384(5) .
C16 C17 1.382(5) .
C17 C18 1.387(5) .
C19 C24 1.393(5) .
C19 C20 1.402(5) .
C20 C21 1.378(5) .
C21 C22 1.389(5) .
C22 C23 1.370(5) .
C23 C24 1.389(5) .
C25 C26 1.386(5) .
C25 C30 1.405(4) .
C26 C27 1.393(5) .
C27 C28 1.385(5) .
C28 C29 1.382(5) .
C29 C30 1.385(5) .
C31 C36 1.393(5) .
C31 C32 1.398(5) .
C32 C33 1.388(5) .
C33 C34 1.378(5) .
C34 C35 1.379(5) .
C35 C36 1.383(5) .
C37 C42 1.394(5) .
C37 C38 1.397(5) .
C38 C39 1.384(5) .
C39 C40 1.376(5) .
C40 C41 1.375(6) .
C41 C42 1.388(6) .
C43 C48 1.388(5) .
C43 C44 1.393(5) .
C44 C45 1.386(5) .
C45 C46 1.375(6) .
C46 C47 1.377(6) .
C47 C48 1.388(5) .
C49 Cl2 1.719(6) .
C49 Cl1 1.743(5) .
C50 Cl4 1.729(6) .
C50 Cl3 1.756(7) .
C51 Cl6 1.749(5) .
C51 Cl5 1.763(5) .
